data_1516775
loop_
_publ_author_name
'Wright, Nathan E.'
'ElSohly, Adel M.'
'Snyder, Scott A.'

_publ_section_title
;
 Syntheses of Cyclotriveratrylene Analogues and Their Long Elusive
 Triketone Congeners.
;
_journal_issue 14
_journal_name_full 'Organic letters'
_journal_page_first 3644
_journal_paper_doi 10.1021/ol501284s
_journal_volume 16
_journal_year 2014
_chemical_formula_sum 'C26 H22 O9'
_chemical_formula_weight 478.44
_chemical_name_systematic
; 
 ? 
;
_space_group_IT_number 2
_symmetry_cell_setting triclinic
_symmetry_space_group_name_Hall '-P 1'
_symmetry_space_group_name_H-M 'P -1'
_atom_sites_solution_hydrogens geom
_atom_sites_solution_primary direct
_atom_sites_solution_secondary difmap
_audit_creation_method SHELXL-97
_cell_angle_alpha 100.828(2)
_cell_angle_beta 98.209(2)
_cell_angle_gamma 102.819(2)
_cell_formula_units_Z 2
_cell_length_a 7.6867(8)
_cell_length_b 9.6960(10)
_cell_length_c 15.7952(17)
_cell_measurement_reflns_used 7619
_cell_measurement_temperature 150(2)
_cell_measurement_theta_max 31.73
_cell_measurement_theta_min 2.21
_cell_volume 1106.3(2)
_computing_cell_refinement 'Bruker SAINT'
_computing_data_collection 'Bruker APEX2'
_computing_data_reduction 'Bruker SAINT'
_computing_molecular_graphics 'Bruker SHELXTL'
_computing_publication_material 'Bruker SHELXTL'
_computing_structure_refinement 'SHELXL-97 (Sheldrick, 2008)'
_computing_structure_solution 'SHELXS-97 (Sheldrick, 2008)'
_diffrn_ambient_temperature 150(2)
_diffrn_measured_fraction_theta_full 0.995
_diffrn_measured_fraction_theta_max 0.995
_diffrn_measurement_device_type 'Bruker APEX-II CCD'
_diffrn_measurement_method '\f and \w scans'
_diffrn_radiation_monochromator graphite
_diffrn_radiation_source 'fine-focus sealed tube'
_diffrn_radiation_type MoK\a
_diffrn_radiation_wavelength 0.71073
_diffrn_reflns_av_R_equivalents 0.0278
_diffrn_reflns_av_sigmaI/netI 0.0353
_diffrn_reflns_limit_h_max 10
_diffrn_reflns_limit_h_min -10
_diffrn_reflns_limit_k_max 13
_diffrn_reflns_limit_k_min -13
_diffrn_reflns_limit_l_max 22
_diffrn_reflns_limit_l_min -22
_diffrn_reflns_number 17757
_diffrn_reflns_theta_full 30.51
_diffrn_reflns_theta_max 30.51
_diffrn_reflns_theta_min 2.21
_exptl_absorpt_coefficient_mu 0.109
_exptl_absorpt_correction_T_max 0.9838
_exptl_absorpt_correction_T_min 0.9606
_exptl_absorpt_correction_type empirical
_exptl_absorpt_process_details SADABS
_exptl_crystal_colour 'PALE YELLOW'
_exptl_crystal_density_diffrn 1.436
_exptl_crystal_density_method 'not measured'
_exptl_crystal_description BLOCK
_exptl_crystal_F_000 500
_exptl_crystal_size_max 0.37
_exptl_crystal_size_mid 0.15
_exptl_crystal_size_min 0.15
_refine_diff_density_max 0.375
_refine_diff_density_min -0.247
_refine_diff_density_rms 0.049
_refine_ls_extinction_method none
_refine_ls_goodness_of_fit_ref 1.031
_refine_ls_hydrogen_treatment constr
_refine_ls_matrix_type full
_refine_ls_number_parameters 322
_refine_ls_number_reflns 6713
_refine_ls_number_restraints 0
_refine_ls_restrained_S_all 1.031
_refine_ls_R_factor_all 0.0684
_refine_ls_R_factor_gt 0.0446
_refine_ls_shift/su_max 0.000
_refine_ls_shift/su_mean 0.000
_refine_ls_structure_factor_coef Fsqd
_refine_ls_weighting_details 'calc w=1/[\s^2^(Fo^2^)+(0.0667P)^2^+0.1501P] where P=(Fo^2^+2Fc^2^)/3'
_refine_ls_weighting_scheme calc
_refine_ls_wR_factor_gt 0.1168
_refine_ls_wR_factor_ref 0.1315
_reflns_number_gt 4797
_reflns_number_total 6713
_reflns_threshold_expression >2sigma(I)
_cod_data_source_file ol501284s_si_002.cif
_cod_data_source_block ntas10
_cod_depositor_comments
;
The following automatic conversions were performed:

'_symmetry_cell_setting' value 'Triclinic' changed to 'triclinic'
according to
/usr/data/users/saulius/crontab/automatic-downloads/rss-feeds/ACS/lib/dictionaries/cif_core.dic
dictionary named 'cif_core.dic' version 2.4.2 from
2011-04-26.

'_exptl_absorpt_correction_type' value 'EMPIRICAL'
changed to 'empirical' according to
/usr/data/users/saulius/crontab/automatic-downloads/rss-feeds/ACS/lib/dictionaries/cif_core.dic
dictionary named 'cif_core.dic' version 2.4.2 from
2011-04-26.

'_refine_ls_hydrogen_treatment' value 'CONSTR' changed
to 'constr' according to
/usr/data/users/saulius/crontab/automatic-downloads/rss-feeds/ACS/lib/dictionaries/cif_core.dic
dictionary named 'cif_core.dic' version 2.4.2 from 2011-04-26.

Automatic conversion script
Id: cif_fix_values 2281 2013-09-26 08:29:07Z andrius 

 Adding full bibliography for 1516775--1516777.cif.
;
_cod_original_sg_symbol_H-M P-1
_cod_database_code 1516775

loop_
_symmetry_equiv_pos_as_xyz
'x, y, z'
'-x, -y, -z'

loop_
_atom_site_label
_atom_site_type_symbol
_atom_site_fract_x
_atom_site_fract_y
_atom_site_fract_z
_atom_site_U_iso_or_equiv
_atom_site_adp_type
_atom_site_occupancy
_atom_site_symmetry_multiplicity
_atom_site_calc_flag
_atom_site_refinement_flags
O1 O 0.68709(12) 0.51585(9) 0.22120(6) 0.02123(19) Uani 1 1 d .
O2 O 0.66454(15) 0.61608(10) 0.10456(6) 0.0324(2) Uani 1 1 d .
O3 O 0.73663(18) 0.11798(12) -0.10484(7) 0.0430(3) Uani 1 1 d .
O4 O 0.75179(13) 0.07698(10) 0.19182(6) 0.0261(2) Uani 1 1 d .
O5 O 1.33685(13) 0.65161(12) 0.33491(7) 0.0339(2) Uani 1 1 d .
O6 O 1.10323(13) 0.31236(12) 0.49938(6) 0.0316(2) Uani 1 1 d .
H6A H 1.0052 0.2539 0.5003 0.047 Uiso 1 1 calc R
O7 O 0.76721(14) 0.17693(11) 0.45120(7) 0.0328(2) Uani 1 1 d .
O8 O 0.09299(13) 0.04262(11) 0.33085(6) 0.0299(2) Uani 1 1 d .
O9 O 0.35811(12) 0.33931(11) 0.15272(6) 0.0279(2) Uani 1 1 d .
C1 C 0.68501(17) 0.51468(13) 0.13439(8) 0.0221(2) Uani 1 1 d .
C2 C 0.71260(16) 0.37500(13) 0.09069(8) 0.0198(2) Uani 1 1 d .
C3 C 0.71561(18) 0.32580(14) 0.00251(8) 0.0243(3) Uani 1 1 d .
H3A H 0.7077 0.3852 -0.0386 0.029 Uiso 1 1 calc R
C4 C 0.73085(19) 0.18450(15) -0.02169(8) 0.0272(3) Uani 1 1 d .
C5 C 0.74025(18) 0.09681(14) 0.03958(9) 0.0253(3) Uani 1 1 d .
H5A H 0.7472 -0.0004 0.0206 0.030 Uiso 1 1 calc R
C6 C 0.73943(16) 0.15074(13) 0.12732(8) 0.0208(2) Uani 1 1 d .
C7 C 0.72666(15) 0.29362(13) 0.15236(8) 0.0182(2) Uani 1 1 d .
C8 C 0.71257(16) 0.37904(13) 0.24087(8) 0.0191(2) Uani 1 1 d .
C9 C 0.89016(17) 0.41696(13) 0.30694(8) 0.0207(2) Uani 1 1 d .
C10 C 1.03610(17) 0.51727(14) 0.29517(8) 0.0240(3) Uani 1 1 d .
H10A H 1.0233 0.5648 0.2481 0.029 Uiso 1 1 calc R
C11 C 1.20433(17) 0.54978(14) 0.35266(8) 0.0252(3) Uani 1 1 d .
C12 C 1.22576(18) 0.48057(15) 0.42114(8) 0.0260(3) Uani 1 1 d .
H12A H 1.3398 0.5029 0.4599 0.031 Uiso 1 1 calc R
C13 C 1.07825(18) 0.37812(15) 0.43241(8) 0.0244(3) Uani 1 1 d .
C14 C 0.90690(17) 0.34560(14) 0.37615(8) 0.0213(2) Uani 1 1 d .
C15 C 0.75174(18) 0.24590(14) 0.39275(8) 0.0231(3) Uani 1 1 d .
C16 C 0.56898(17) 0.23134(13) 0.34078(8) 0.0210(2) Uani 1 1 d .
C17 C 0.42023(18) 0.14319(14) 0.36322(8) 0.0232(3) Uani 1 1 d .
H17A H 0.4374 0.0960 0.4102 0.028 Uiso 1 1 calc R
C18 C 0.24803(17) 0.12594(14) 0.31595(8) 0.0233(3) Uani 1 1 d .
C19 C 0.22342(17) 0.19399(14) 0.24633(8) 0.0236(3) Uani 1 1 d .
H19A H 0.1044 0.1829 0.2148 0.028 Uiso 1 1 calc R
C20 C 0.37150(17) 0.27730(14) 0.22308(8) 0.0220(2) Uani 1 1 d .
C21 C 0.54829(16) 0.30044(13) 0.27168(8) 0.0196(2) Uani 1 1 d .
C22 C 0.7446(3) 0.2062(2) -0.16805(11) 0.0556(5) Uani 1 1 d .
H22A H 0.7517 0.1481 -0.2248 0.083 Uiso 1 1 calc R
H22B H 0.8524 0.2885 -0.1482 0.083 Uiso 1 1 calc R
H22C H 0.6352 0.2423 -0.1745 0.083 Uiso 1 1 calc R
C23 C 0.7529(2) -0.07264(15) 0.16625(10) 0.0349(3) Uani 1 1 d .
H23A H 0.7488 -0.1166 0.2172 0.052 Uiso 1 1 calc R
H23B H 0.8640 -0.0794 0.1439 0.052 Uiso 1 1 calc R
H23C H 0.6466 -0.1242 0.1201 0.052 Uiso 1 1 calc R
C24 C 1.5154(2) 0.68407(19) 0.38750(10) 0.0387(4) Uani 1 1 d .
H24A H 1.5981 0.7588 0.3679 0.058 Uiso 1 1 calc R
H24B H 1.5594 0.5959 0.3813 0.058 Uiso 1 1 calc R
H24C H 1.5108 0.7197 0.4492 0.058 Uiso 1 1 calc R
C25 C 0.1116(2) -0.03644(17) 0.39776(10) 0.0344(3) Uani 1 1 d .
H25A H -0.0085 -0.0933 0.4013 0.052 Uiso 1 1 calc R
H25B H 0.1671 0.0316 0.4543 0.052 Uiso 1 1 calc R
H25C H 0.1891 -0.1019 0.3836 0.052 Uiso 1 1 calc R
C26 C 0.18909(18) 0.29797(17) 0.09225(9) 0.0294(3) Uani 1 1 d .
H26A H 0.2062 0.3332 0.0390 0.044 Uiso 1 1 calc R
H26B H 0.1002 0.3404 0.1192 0.044 Uiso 1 1 calc R
H26C H 0.1447 0.1919 0.0769 0.044 Uiso 1 1 calc R

loop_
_atom_site_aniso_label
_atom_site_aniso_U_11
_atom_site_aniso_U_22
_atom_site_aniso_U_33
_atom_site_aniso_U_23
_atom_site_aniso_U_13
_atom_site_aniso_U_12
O1 0.0264(4) 0.0183(4) 0.0208(4) 0.0056(3) 0.0044(3) 0.0087(3)
O2 0.0492(6) 0.0227(5) 0.0286(5) 0.0106(4) 0.0053(4) 0.0134(4)
O3 0.0739(8) 0.0344(6) 0.0219(5) 0.0015(4) 0.0151(5) 0.0167(6)
O4 0.0350(5) 0.0189(4) 0.0262(5) 0.0078(4) 0.0030(4) 0.0103(4)
O5 0.0235(5) 0.0406(6) 0.0323(5) 0.0113(4) 0.0003(4) -0.0021(4)
O6 0.0292(5) 0.0398(6) 0.0264(5) 0.0152(4) -0.0016(4) 0.0083(4)
O7 0.0312(5) 0.0387(6) 0.0316(5) 0.0206(4) 0.0016(4) 0.0077(4)
O8 0.0258(5) 0.0358(5) 0.0314(5) 0.0177(4) 0.0083(4) 0.0040(4)
O9 0.0206(4) 0.0394(6) 0.0272(5) 0.0188(4) 0.0028(4) 0.0070(4)
C1 0.0253(6) 0.0200(6) 0.0208(6) 0.0053(5) 0.0030(5) 0.0056(5)
C2 0.0203(6) 0.0184(6) 0.0208(6) 0.0052(4) 0.0036(4) 0.0050(4)
C3 0.0289(6) 0.0238(6) 0.0202(6) 0.0067(5) 0.0040(5) 0.0058(5)
C4 0.0324(7) 0.0273(7) 0.0195(6) 0.0013(5) 0.0051(5) 0.0062(5)
C5 0.0290(7) 0.0188(6) 0.0266(6) 0.0014(5) 0.0044(5) 0.0069(5)
C6 0.0193(6) 0.0187(6) 0.0239(6) 0.0059(5) 0.0016(4) 0.0049(4)
C7 0.0166(5) 0.0184(5) 0.0197(5) 0.0048(4) 0.0026(4) 0.0050(4)
C8 0.0219(6) 0.0173(5) 0.0193(5) 0.0059(4) 0.0036(4) 0.0064(4)
C9 0.0231(6) 0.0216(6) 0.0170(5) 0.0023(4) 0.0027(4) 0.0075(5)
C10 0.0247(6) 0.0264(6) 0.0206(6) 0.0069(5) 0.0031(5) 0.0053(5)
C11 0.0240(6) 0.0260(6) 0.0231(6) 0.0027(5) 0.0037(5) 0.0040(5)
C12 0.0228(6) 0.0300(7) 0.0228(6) 0.0029(5) 0.0002(5) 0.0072(5)
C13 0.0268(6) 0.0276(6) 0.0191(6) 0.0047(5) 0.0015(5) 0.0100(5)
C14 0.0226(6) 0.0225(6) 0.0190(6) 0.0051(5) 0.0021(4) 0.0066(5)
C15 0.0273(6) 0.0236(6) 0.0193(6) 0.0065(5) 0.0034(5) 0.0081(5)
C16 0.0236(6) 0.0221(6) 0.0188(6) 0.0061(5) 0.0042(4) 0.0075(5)
C17 0.0292(6) 0.0233(6) 0.0200(6) 0.0079(5) 0.0071(5) 0.0084(5)
C18 0.0254(6) 0.0234(6) 0.0235(6) 0.0075(5) 0.0090(5) 0.0067(5)
C19 0.0198(6) 0.0269(6) 0.0258(6) 0.0086(5) 0.0048(5) 0.0068(5)
C20 0.0235(6) 0.0244(6) 0.0212(6) 0.0084(5) 0.0051(5) 0.0092(5)
C21 0.0213(6) 0.0207(6) 0.0185(5) 0.0056(4) 0.0048(4) 0.0071(5)
C22 0.1044(17) 0.0437(10) 0.0236(8) 0.0072(7) 0.0266(9) 0.0200(10)
C23 0.0469(9) 0.0175(6) 0.0393(8) 0.0079(6) -0.0009(7) 0.0108(6)
C24 0.0231(7) 0.0529(10) 0.0303(8) 0.0046(7) -0.0001(6) -0.0027(6)
C25 0.0360(8) 0.0380(8) 0.0351(8) 0.0210(6) 0.0128(6) 0.0072(6)
C26 0.0231(6) 0.0408(8) 0.0263(7) 0.0136(6) 0.0013(5) 0.0093(6)

loop_
_atom_type_symbol
_atom_type_description
_atom_type_scat_dispersion_real
_atom_type_scat_dispersion_imag
_atom_type_scat_source
C C 0.0033 0.0016 'International Tables Vol C Tables 4.2.6.8 and 6.1.1.4'
H H 0.0000 0.0000 'International Tables Vol C Tables 4.2.6.8 and 6.1.1.4'
O O 0.0106 0.0060 'International Tables Vol C Tables 4.2.6.8 and 6.1.1.4'

loop_
_geom_angle_atom_site_label_1
_geom_angle_atom_site_label_2
_geom_angle_atom_site_label_3
_geom_angle
C1 O1 C8 111.08(9)
C4 O3 C22 116.55(12)
C6 O4 C23 117.17(10)
C11 O5 C24 117.66(11)
C18 O8 C25 117.27(11)
C20 O9 C26 118.38(10)
O2 C1 O1 121.72(12)
O2 C1 C2 129.65(12)
O1 C1 C2 108.63(10)
C7 C2 C3 123.91(11)
C7 C2 C1 107.72(10)
C3 C2 C1 128.30(11)
C4 C3 C2 115.82(11)
O3 C4 C3 124.18(12)
O3 C4 C5 114.21(12)
C3 C4 C5 121.61(12)
C6 C5 C4 120.78(12)
O4 C6 C5 125.58(11)
O4 C6 C7 116.53(11)
C5 C6 C7 117.89(11)
C2 C7 C6 119.95(11)
C2 C7 C8 109.88(10)
C6 C7 C8 130.03(11)
O1 C8 C21 110.67(9)
O1 C8 C7 102.67(9)
C21 C8 C7 109.92(10)
O1 C8 C9 106.64(9)
C21 C8 C9 114.41(10)
C7 C8 C9 111.84(10)
C10 C9 C14 120.66(11)
C10 C9 C8 118.64(11)
C14 C9 C8 120.63(11)
C9 C10 C11 120.05(12)
O5 C11 C12 124.79(12)
O5 C11 C10 114.48(12)
C12 C11 C10 120.73(12)
C11 C12 C13 119.09(12)
O6 C13 C12 117.77(11)
O6 C13 C14 121.17(12)
C12 C13 C14 121.05(12)
C9 C14 C13 118.39(12)
C9 C14 C15 121.40(11)
C13 C14 C15 120.15(11)
O7 C15 C14 121.74(12)
O7 C15 C16 119.65(11)
C14 C15 C16 118.56(11)
C21 C16 C17 121.83(11)
C21 C16 C15 121.01(11)
C17 C16 C15 117.14(11)
C18 C17 C16 118.89(11)
O8 C18 C17 124.56(11)
O8 C18 C19 114.98(11)
C17 C18 C19 120.45(12)
C20 C19 C18 120.22(12)
O9 C20 C19 123.19(11)
O9 C20 C21 116.19(11)
C19 C20 C21 120.62(11)
C16 C21 C20 117.92(11)
C16 C21 C8 120.87(11)
C20 C21 C8 120.57(10)

loop_
_geom_bond_atom_site_label_1
_geom_bond_atom_site_label_2
_geom_bond_distance
O1 C1 1.3668(15)
O1 C8 1.4654(14)
O2 C1 1.1979(15)
O3 C4 1.3617(16)
O3 C22 1.431(2)
O4 C6 1.3545(15)
O4 C23 1.4333(16)
O5 C11 1.3529(16)
O5 C24 1.4344(17)
O6 C13 1.3460(15)
O7 C15 1.2448(15)
O8 C18 1.3612(15)
O8 C25 1.4266(16)
O9 C20 1.3613(14)
O9 C26 1.4254(15)
C1 C2 1.4744(17)
C2 C7 1.3710(16)
C2 C3 1.3900(17)
C3 C4 1.3871(18)
C4 C5 1.4074(19)
C5 C6 1.3878(18)
C6 C7 1.3967(17)
C7 C8 1.5166(16)
C8 C21 1.5165(17)
C8 C9 1.5212(17)
C9 C10 1.3719(18)
C9 C14 1.4051(17)
C10 C11 1.4044(18)
C11 C12 1.3850(19)
C12 C13 1.3888(19)
C13 C14 1.4142(17)
C14 C15 1.4486(18)
C15 C16 1.4854(17)
C16 C21 1.3921(16)
C16 C17 1.3998(18)
C17 C18 1.3820(18)
C18 C19 1.3960(17)
C19 C20 1.3805(18)
C20 C21 1.4101(17)

loop_
_geom_hbond_atom_site_label_D
_geom_hbond_atom_site_label_H
_geom_hbond_atom_site_label_A
_geom_hbond_distance_DH
_geom_hbond_distance_HA
_geom_hbond_distance_DA
_geom_hbond_angle_DHA
O6 H6A O7 0.84 1.81 2.5560(14) 147.0
